data_2223038
loop_
_publ_author_name
'Zhu, Hai-Bin'
'Xu, Gang'
'Sun, Yan-Yan'

_publ_section_title
;
 Tetraaquabis{2-[4-(3-pyridyl)pyrimidin-2-ylsulfanyl]acetato}manganese(II)
 dihydrate
;
_journal_coeditor_code CV2600
_journal_issue 9
_journal_name_full 'Acta Crystallographica Section E'
_journal_page_first m1126
_journal_paper_doi 10.1107/S1600536809033078
_journal_volume 65
_journal_year 2009
_chemical_formula_iupac '[Mn (C11 H8 N3 O2 S)2 (H2 O)4], 2H2 O'
_chemical_formula_moiety 'C22 H24 Mn N6 O8 S2, 2(H2 O)'
_chemical_formula_sum 'C22 H28 Mn N6 O10 S2'
_chemical_formula_weight 655.58
_chemical_name_systematic
;
Tetraaquabis{2-[4-(3-pyridyl)pyrimidin-2-ylsulfanyl]acetato}manganese(II)
dihydrate
;
_space_group_IT_number 2
_symmetry_cell_setting triclinic
_symmetry_space_group_name_Hall '-P 1'
_symmetry_space_group_name_H-M 'P -1'
_atom_sites_solution_hydrogens geom
_atom_sites_solution_primary direct
_atom_sites_solution_secondary difmap
_audit_creation_method SHELXL-97
_cell_angle_alpha 87.396(6)
_cell_angle_beta 75.862(5)
_cell_angle_gamma 79.872(5)
_cell_formula_units_Z 1
_cell_length_a 8.459(3)
_cell_length_b 9.240(3)
_cell_length_c 9.360(4)
_cell_measurement_reflns_used 3181
_cell_measurement_temperature 298(2)
_cell_measurement_theta_max 28.1
_cell_measurement_theta_min 2.2
_cell_volume 698.4(4)
_computing_cell_refinement 'SAINT-Plus (Bruker, 2007)'
_computing_data_collection 'APEX2 (Bruker, 2007)'
_computing_data_reduction 'SAINT-Plus (Bruker, 2007)'
_computing_molecular_graphics 'SHELXTL (Sheldrick, 2008)'
_computing_publication_material 'SHELXTL (Sheldrick, 2008)'
_computing_structure_refinement 'SHELXL97 (Sheldrick, 2008)'
_computing_structure_solution 'SHELXS97 (Sheldrick, 2008)'
_diffrn_ambient_temperature 298(2)
_diffrn_measured_fraction_theta_full 0.991
_diffrn_measured_fraction_theta_max 0.936
_diffrn_measurement_device_type 'Bruker APEXII CCD area-detector'
_diffrn_measurement_method '\f and \w'
_diffrn_radiation_monochromator graphite
_diffrn_radiation_source 'fine-focus sealed tube'
_diffrn_radiation_type MoK\a
_diffrn_radiation_wavelength 0.71073
_diffrn_reflns_av_R_equivalents 0.0308
_diffrn_reflns_av_sigmaI/netI 0.0498
_diffrn_reflns_limit_h_max 10
_diffrn_reflns_limit_h_min -10
_diffrn_reflns_limit_k_max 12
_diffrn_reflns_limit_k_min -6
_diffrn_reflns_limit_l_max 10
_diffrn_reflns_limit_l_min -11
_diffrn_reflns_number 4518
_diffrn_reflns_theta_full 25.00
_diffrn_reflns_theta_max 28.09
_diffrn_reflns_theta_min 2.24
_exptl_absorpt_coefficient_mu 0.687
_exptl_absorpt_correction_T_max 0.9201
_exptl_absorpt_correction_T_min 0.8835
_exptl_absorpt_correction_type multi-scan
_exptl_absorpt_process_details '(SADABS; Bruker, 2001)'
_exptl_crystal_colour colourless
_exptl_crystal_density_diffrn 1.559
_exptl_crystal_density_method 'not measured'
_exptl_crystal_description block
_exptl_crystal_F_000 339
_exptl_crystal_size_max 0.14
_exptl_crystal_size_mid 0.12
_exptl_crystal_size_min 0.10
_refine_diff_density_max 0.491
_refine_diff_density_min -0.551
_refine_ls_extinction_method none
_refine_ls_goodness_of_fit_ref 0.981
_refine_ls_hydrogen_treatment constr
_refine_ls_matrix_type full
_refine_ls_number_parameters 187
_refine_ls_number_reflns 3181
_refine_ls_number_restraints 0
_refine_ls_restrained_S_all 0.981
_refine_ls_R_factor_all 0.0506
_refine_ls_R_factor_gt 0.0370
_refine_ls_shift/su_max 0.000
_refine_ls_shift/su_mean 0.000
_refine_ls_structure_factor_coef Fsqd
_refine_ls_weighting_details 'calc w=1/[\s^2^(Fo^2^)+(0.0441P)^2^] where P=(Fo^2^+2Fc^2^)/3'
_refine_ls_weighting_scheme calc
_refine_ls_wR_factor_gt 0.0866
_refine_ls_wR_factor_ref 0.0935
_reflns_number_gt 2443
_reflns_number_total 3181
_reflns_threshold_expression I>2\s(I)
_cod_data_source_file cv2600.cif
_cod_data_source_block I
_cod_depositor_comments
;
The following automatic conversions were performed:
'_symmetry_cell_setting' value 'Triclinic' changed to 'triclinic'
according to '/home/saulius/struct/CIF-dictionaries/cif_core.dic'
dictionary named 'cif_core.dic' version 2.4.1 from 2010-06-29.

Automatic conversion script
Id: cif_fix_enum 1527 2010-12-29 10:47:43Z saulius 

The following automatic conversions were performed:

'_symmetry_cell_setting' value 'Triclinic' changed to 'triclinic'
according to /home/saulius/struct/CIF-dictionaries/cif_core.dic
dictionary named 'cif_core.dic' version 2.4.1 from 2010-06-29.

Automatic conversion script
Id: cif_fix_values 1715 2011-07-08 13:25:40Z adriana 
;
_cod_database_code 2223038
_cod_database_fobs_code 2223038

loop_
_symmetry_equiv_pos_as_xyz
'x, y, z'
'-x, -y, -z'

loop_
_atom_site_type_symbol
_atom_site_label
_atom_site_fract_x
_atom_site_fract_y
_atom_site_fract_z
_atom_site_U_iso_or_equiv
_atom_site_adp_type
_atom_site_calc_flag
_atom_site_refinement_flags
_atom_site_occupancy
_atom_site_disorder_assembly
_atom_site_disorder_group
Mn Mn1 0.0000 1.0000 0.5000 0.02786(13) Uani d S 1 . .
S S1 0.71353(7) 0.62719(6) 0.00440(6) 0.03937(16) Uani d . 1 . .
O O1 0.12141(17) 0.98576(16) 0.26485(16) 0.0383(4) Uani d . 1 . .
O O2 0.24139(17) 1.03191(17) 0.52792(17) 0.0447(4) Uani d . 1 . .
N N2 0.49123(19) 0.56249(17) 0.24128(18) 0.0291(4) Uani d . 1 . .
O O4 0.44775(17) 0.95387(16) 0.25780(16) 0.0412(4) Uani d . 1 . .
N N1 0.6987(2) 0.36606(19) 0.1238(2) 0.0379(4) Uani d . 1 . .
C C1 0.6227(2) 0.5074(2) 0.1385(2) 0.0310(4) Uani d . 1 . .
O O3 0.71010(18) 0.85073(17) 0.23595(17) 0.0455(4) Uani d . 1 . .
C C5 0.2749(2) 0.5349(2) 0.4544(2) 0.0279(4) Uani d . 1 . .
N N3 0.0768(2) 0.75451(18) 0.53326(19) 0.0335(4) Uani d . 1 . .
C C11 0.5782(2) 0.8717(2) 0.1953(2) 0.0302(4) Uani d . 1 . .
C C4 0.4233(2) 0.4687(2) 0.3417(2) 0.0295(4) Uani d . 1 . .
C C9 0.2097(2) 0.6826(2) 0.4396(2) 0.0323(5) Uani d . 1 . .
H H9A 0.2621 0.7342 0.3595 0.039 Uiso calc R 1 . .
C C10 0.5730(3) 0.7975(2) 0.0536(2) 0.0342(5) Uani d . 1 . .
H H10A 0.5956 0.8662 -0.0272 0.041 Uiso calc R 1 . .
H H10B 0.4614 0.7793 0.0633 0.041 Uiso calc R 1 . .
C C6 0.1962(3) 0.4588(2) 0.5742(2) 0.0354(5) Uani d . 1 . .
H H6A 0.2354 0.3600 0.5882 0.042 Uiso calc R 1 . .
C C8 0.0031(3) 0.6779(2) 0.6484(2) 0.0364(5) Uani d . 1 . .
H H8A -0.0899 0.7256 0.7149 0.044 Uiso calc R 1 . .
C C7 0.0596(3) 0.5315(2) 0.6721(2) 0.0394(5) Uani d . 1 . .
H H7A 0.0058 0.4824 0.7534 0.047 Uiso calc R 1 . .
C C2 0.6305(3) 0.2757(2) 0.2252(3) 0.0415(5) Uani d . 1 . .
H H2C 0.6786 0.1769 0.2209 0.050 Uiso calc R 1 . .
C C3 0.4920(3) 0.3206(2) 0.3369(3) 0.0402(5) Uani d . 1 . .
H H3A 0.4466 0.2544 0.4060 0.048 Uiso calc R 1 . .
O O5 1.0477(2) 0.7838(2) 0.1129(2) 0.0871(8) Uani d . 1 . .
H H1 0.2712 1.0656 0.5985 0.105 Uiso d R 1 . .
H H2 0.2259 0.9808 0.2469 0.105 Uiso d R 1 . .
H H3 0.3309 1.0079 0.4625 0.105 Uiso d R 1 . .
H H4 0.0999 0.9300 0.2053 0.105 Uiso d R 1 . .
H H5 1.0980 0.7268 0.0413 0.105 Uiso d R 1 . .
H H6 0.9449 0.7871 0.1208 0.105 Uiso d R 1 . .

loop_
_atom_site_aniso_label
_atom_site_aniso_U_11
_atom_site_aniso_U_22
_atom_site_aniso_U_33
_atom_site_aniso_U_12
_atom_site_aniso_U_13
_atom_site_aniso_U_23
Mn1 0.0239(2) 0.0266(2) 0.0312(3) -0.00261(17) -0.00359(17) -0.00345(17)
S1 0.0421(3) 0.0381(3) 0.0316(3) -0.0063(2) 0.0042(2) -0.0080(2)
O1 0.0354(8) 0.0416(9) 0.0347(8) -0.0006(7) -0.0053(6) -0.0082(6)
O2 0.0289(8) 0.0619(11) 0.0447(10) -0.0092(7) -0.0080(7) -0.0149(8)
N2 0.0291(9) 0.0264(9) 0.0310(9) -0.0038(7) -0.0055(7) -0.0033(7)
O4 0.0305(8) 0.0442(9) 0.0447(9) -0.0013(7) -0.0023(7) -0.0141(7)
N1 0.0360(10) 0.0308(10) 0.0452(11) 0.0008(8) -0.0091(8) -0.0125(8)
C1 0.0313(11) 0.0301(11) 0.0339(12) -0.0060(8) -0.0105(9) -0.0066(8)
O3 0.0342(8) 0.0558(10) 0.0482(10) -0.0005(7) -0.0147(7) -0.0200(8)
C5 0.0274(10) 0.0260(10) 0.0319(11) -0.0056(8) -0.0095(8) 0.0004(8)
N3 0.0293(9) 0.0303(9) 0.0371(10) -0.0036(7) -0.0019(7) -0.0008(7)
C11 0.0309(11) 0.0293(11) 0.0301(11) -0.0086(8) -0.0039(8) -0.0006(8)
C4 0.0304(10) 0.0259(10) 0.0344(11) -0.0039(8) -0.0125(9) -0.0017(8)
C9 0.0314(11) 0.0267(10) 0.0361(12) -0.0048(8) -0.0035(9) 0.0027(8)
C10 0.0415(12) 0.0325(11) 0.0283(11) -0.0068(9) -0.0075(9) 0.0003(8)
C6 0.0428(12) 0.0274(11) 0.0374(12) -0.0076(9) -0.0121(10) 0.0045(9)
C8 0.0324(11) 0.0390(12) 0.0342(12) -0.0070(9) -0.0003(9) -0.0015(9)
C7 0.0427(13) 0.0403(13) 0.0335(12) -0.0119(10) -0.0036(10) 0.0084(9)
C2 0.0462(13) 0.0246(11) 0.0512(14) 0.0041(10) -0.0130(11) -0.0077(10)
C3 0.0456(13) 0.0253(11) 0.0470(14) -0.0031(9) -0.0081(11) 0.0008(9)
O5 0.0420(10) 0.1175(19) 0.0989(17) -0.0176(11) 0.0041(11) -0.0692(14)

loop_
_atom_type_symbol
_atom_type_description
_atom_type_scat_dispersion_real
_atom_type_scat_dispersion_imag
_atom_type_scat_source
C C 0.0033 0.0016 'International Tables Vol C Tables 4.2.6.8 and 6.1.1.4'
H H 0.0000 0.0000 'International Tables Vol C Tables 4.2.6.8 and 6.1.1.4'
Mn Mn 0.3368 0.7283 'International Tables Vol C Tables 4.2.6.8 and 6.1.1.4'
N N 0.0061 0.0033 'International Tables Vol C Tables 4.2.6.8 and 6.1.1.4'
O O 0.0106 0.0060 'International Tables Vol C Tables 4.2.6.8 and 6.1.1.4'
S S 0.1246 0.1234 'International Tables Vol C Tables 4.2.6.8 and 6.1.1.4'

loop_
_geom_angle_atom_site_label_1
_geom_angle_atom_site_label_2
_geom_angle_atom_site_label_3
_geom_angle_site_symmetry_1
_geom_angle_site_symmetry_3
_geom_angle
_geom_angle_publ_flag
O1 Mn1 O1 . 2_576 180.0000(10) ?
O1 Mn1 O2 . 2_576 95.09(6) ?
O1 Mn1 O2 2_576 2_576 84.91(6) ?
O1 Mn1 O2 . . 84.91(6) ?
O1 Mn1 O2 2_576 . 95.09(6) ?
O2 Mn1 O2 2_576 . 180.00(8) ?
O1 Mn1 N3 . 2_576 87.81(6) ?
O1 Mn1 N3 2_576 2_576 92.19(6) ?
O2 Mn1 N3 2_576 2_576 88.48(6) ?
O2 Mn1 N3 . 2_576 91.52(6) ?
O1 Mn1 N3 . . 92.19(6) ?
O1 Mn1 N3 2_576 . 87.81(6) ?
O2 Mn1 N3 2_576 . 91.52(6) ?
O2 Mn1 N3 . . 88.48(6) ?
N3 Mn1 N3 2_576 . 180.0000(10) ?
C1 S1 C10 . . 101.21(10) ?
Mn1 O1 H2 . . 113.5 ?
Mn1 O1 H4 . . 123.8 ?
H2 O1 H4 . . 108.6 ?
Mn1 O2 H1 . . 132.6 ?
Mn1 O2 H3 . . 122.8 ?
H1 O2 H3 . . 104.6 ?
C1 N2 C4 . . 117.31(17) ?
C2 N1 C1 . . 114.58(18) ?
N2 C1 N1 . . 127.05(19) ?
N2 C1 S1 . . 118.41(15) ?
N1 C1 S1 . . 114.55(15) ?
C6 C5 C9 . . 117.58(18) ?
C6 C5 C4 . . 124.11(18) ?
C9 C5 C4 . . 118.31(17) ?
C9 N3 C8 . . 117.06(18) ?
C9 N3 Mn1 . . 118.88(13) ?
C8 N3 Mn1 . . 123.89(14) ?
O3 C11 O4 . . 125.43(18) ?
O3 C11 C10 . . 118.76(18) ?
O4 C11 C10 . . 115.76(18) ?
N2 C4 C3 . . 120.38(18) ?
N2 C4 C5 . . 115.60(16) ?
C3 C4 C5 . . 124.02(18) ?
N3 C9 C5 . . 124.01(18) ?
N3 C9 H9A . . 118.0 ?
C5 C9 H9A . . 118.0 ?
C11 C10 S1 . . 116.57(14) ?
C11 C10 H10A . . 108.1 ?
S1 C10 H10A . . 108.1 ?
C11 C10 H10B . . 108.1 ?
S1 C10 H10B . . 108.1 ?
H10A C10 H10B . . 107.3 ?
C7 C6 C5 . . 119.14(19) ?
C7 C6 H6A . . 120.4 ?
C5 C6 H6A . . 120.4 ?
N3 C8 C7 . . 122.84(19) ?
N3 C8 H8A . . 118.6 ?
C7 C8 H8A . . 118.6 ?
C6 C7 C8 . . 119.36(19) ?
C6 C7 H7A . . 120.3 ?
C8 C7 H7A . . 120.3 ?
N1 C2 C3 . . 123.44(19) ?
N1 C2 H2C . . 118.3 ?
C3 C2 H2C . . 118.3 ?
C2 C3 C4 . . 117.2(2) ?
C2 C3 H3A . . 121.4 ?
C4 C3 H3A . . 121.4 ?
H5 O5 H6 . . 106.5 ?

loop_
_geom_bond_atom_site_label_1
_geom_bond_atom_site_label_2
_geom_bond_site_symmetry_2
_geom_bond_distance
_geom_bond_publ_flag
Mn1 O1 . 2.1889(16) ?
Mn1 O1 2_576 2.1889(16) ?
Mn1 O2 2_576 2.1919(15) ?
Mn1 O2 . 2.1919(15) ?
Mn1 N3 2_576 2.2761(18) ?
Mn1 N3 . 2.2761(18) ?
S1 C1 . 1.759(2) ?
S1 C10 . 1.800(2) ?
O1 H2 . 0.8520 ?
O1 H4 . 0.8477 ?
O2 H1 . 0.8510 ?
O2 H3 . 0.8511 ?
N2 C1 . 1.320(2) ?
N2 C4 . 1.342(3) ?
O4 C11 . 1.252(2) ?
N1 C2 . 1.327(3) ?
N1 C1 . 1.347(2) ?
O3 C11 . 1.246(2) ?
C5 C6 . 1.386(3) ?
C5 C9 . 1.393(3) ?
C5 C4 . 1.485(3) ?
N3 C9 . 1.335(2) ?
N3 C8 . 1.345(3) ?
C11 C10 . 1.534(3) ?
C4 C3 . 1.388(3) ?
C9 H9A . 0.9300 ?
C10 H10A . 0.9700 ?
C10 H10B . 0.9700 ?
C6 C7 . 1.375(3) ?
C6 H6A . 0.9300 ?
C8 C7 . 1.380(3) ?
C8 H8A . 0.9300 ?
C7 H7A . 0.9300 ?
C2 C3 . 1.382(3) ?
C2 H2C . 0.9300 ?
C3 H3A . 0.9300 ?
O5 H5 . 0.8500 ?
O5 H6 . 0.8501 ?

loop_
_geom_hbond_atom_site_label_D
_geom_hbond_atom_site_label_H
_geom_hbond_atom_site_label_A
_geom_hbond_site_symmetry_A
_geom_hbond_distance_DH
_geom_hbond_distance_HA
_geom_hbond_distance_DA
_geom_hbond_angle_DHA
O2 H1 O3 2_676 0.85 1.82 2.655(2) 168
O1 H2 O4 ? 0.85 1.88 2.709(2) 165
O2 H3 O4 ? 0.85 1.97 2.743(2) 150
O1 H4 O5 1_455 0.85 1.81 2.642(3) 167
O5 H5 N1 2_765 0.85 2.09 2.888(3) 155
O5 H6 O3 ? 0.85 2.01 2.775(3) 149

loop_
_geom_torsion_atom_site_label_1
_geom_torsion_atom_site_label_2
_geom_torsion_atom_site_label_3
_geom_torsion_atom_site_label_4
_geom_torsion_site_symmetry_1
_geom_torsion_site_symmetry_2
_geom_torsion_site_symmetry_3
_geom_torsion_site_symmetry_4
_geom_torsion
_geom_torsion_publ_flag
C4 N2 C1 N1 . . . . -0.9(3) ?
C4 N2 C1 S1 . . . . 179.48(14) ?
C2 N1 C1 N2 . . . . 0.1(3) ?
C2 N1 C1 S1 . . . . 179.79(15) ?
C10 S1 C1 N2 . . . . -3.72(17) ?
C10 S1 C1 N1 . . . . 176.59(14) ?
O1 Mn1 N3 C9 . . . . 24.51(15) ?
O1 Mn1 N3 C9 2_576 . . . -155.49(15) ?
O2 Mn1 N3 C9 2_576 . . . 119.67(15) ?
O2 Mn1 N3 C9 . . . . -60.33(15) ?
O1 Mn1 N3 C8 . . . . -160.35(16) ?
O1 Mn1 N3 C8 2_576 . . . 19.65(16) ?
O2 Mn1 N3 C8 2_576 . . . -65.20(17) ?
O2 Mn1 N3 C8 . . . . 114.80(17) ?
C1 N2 C4 C3 . . . . 0.9(3) ?
C1 N2 C4 C5 . . . . -179.45(16) ?
C6 C5 C4 N2 . . . . -174.15(19) ?
C9 C5 C4 N2 . . . . 5.9(3) ?
C6 C5 C4 C3 . . . . 5.5(3) ?
C9 C5 C4 C3 . . . . -174.50(19) ?
C8 N3 C9 C5 . . . . 0.1(3) ?
Mn1 N3 C9 C5 . . . . 175.57(15) ?
C6 C5 C9 N3 . . . . -0.1(3) ?
C4 C5 C9 N3 . . . . 179.86(18) ?
O3 C11 C10 S1 . . . . 28.1(3) ?
O4 C11 C10 S1 . . . . -154.45(16) ?
C1 S1 C10 C11 . . . . 71.70(17) ?
C9 C5 C6 C7 . . . . -0.2(3) ?
C4 C5 C6 C7 . . . . 179.86(19) ?
C9 N3 C8 C7 . . . . 0.2(3) ?
Mn1 N3 C8 C7 . . . . -175.02(15) ?
C5 C6 C7 C8 . . . . 0.5(3) ?
N3 C8 C7 C6 . . . . -0.5(3) ?
C1 N1 C2 C3 . . . . 0.6(3) ?
N1 C2 C3 C4 . . . . -0.5(3) ?
N2 C4 C3 C2 . . . . -0.3(3) ?
C5 C4 C3 C2 . . . . -179.9(2) ?
